data_7034225
loop_
_publ_author_name
'Mishra, Shashank'
'Jeanneau, Erwann'
'Mangematin, St\'ephane'
'Chermette, Henry'
'Poor Kalhor, Mahboubeh'
'Bonnefont, Guillaume'
'Fantozzi, Gilbert'
'Le Floch, Sylvie'
'Pailhes, St\'ephane'
'Daniele, St\'ephane'

_publ_section_title
;
 A convenient and quantitative route to Sn(iv)-M [M = Ti(iv), Nb(v),
 Ta(v)] heterobimetallic precursors for dense mixed-metal oxide ceramics.
;
_journal_issue 15
_journal_name_full 'Dalton transactions (Cambridge, England : 2003)'
_journal_page_first 6848
_journal_page_last 6862
_journal_paper_doi 10.1039/c5dt00339c
_journal_volume 44
_journal_year 2015
_chemical_formula_moiety 'C12 H32 Cl4 O6 Sn Ti'
_chemical_formula_sum 'C12 H32 Cl4 O6 Sn Ti'
_chemical_formula_weight 580.76
_space_group_IT_number 2
_symmetry_cell_setting triclinic
_symmetry_space_group_name_Hall '-P 1'
_symmetry_space_group_name_H-M 'P -1'
_atom_sites_solution_hydrogens geom
_atom_sites_solution_primary direct
_audit_creation_date 09-12-18
_audit_creation_method CRYSTALS_ver_12.87
_audit_update_record
;
2009-12-18 deposited with the CCDC.
2015-03-02 downloaded from the CCDC.
;
_cell_angle_alpha 90.914(9)
_cell_angle_beta 91.216(9)
_cell_angle_gamma 96.418(9)
_cell_formula_units_Z 4
_cell_length_a 9.8500(10)
_cell_length_b 14.698(2)
_cell_length_c 16.507(2)
_cell_measurement_reflns_used 4541
_cell_measurement_temperature 150
_cell_measurement_theta_max 29.2459
_cell_measurement_theta_min 3.3897
_cell_volume 2373.9(5)
_computing_cell_refinement
;
CrysAlisPro, Oxford Diffraction Ltd.,
Version 1.171.33.52 (release 06-11-2009 CrysAlis171 .NET)
(compiled Nov 6 2009,16:24:50)
;
_computing_data_collection
;
CrysAlisPro, Oxford Diffraction Ltd.,
Version 1.171.33.52 (release 06-11-2009 CrysAlis171 .NET)
(compiled Nov 6 2009,16:24:50)
;
_computing_data_reduction
;
CrysAlisPro, Oxford Diffraction Ltd.,
Version 1.171.33.52 (release 06-11-2009 CrysAlis171 .NET)
(compiled Nov 6 2009,16:24:50)
;
_computing_molecular_graphics 'CAMERON (Watkin et al., 1996)'
_computing_publication_material 'CRYSTALS (Betteridge et al., 2003)'
_computing_structure_refinement 'CRYSTALS (Betteridge et al., 2003)'
_computing_structure_solution 'SIR97 (Altomare et al., 1999)'
_diffrn_ambient_temperature 150
_diffrn_measured_fraction_theta_full 0.752
_diffrn_measured_fraction_theta_max 0.605
_diffrn_measurement_device_type 'Xcalibur, Atlas, Gemini ultra'
_diffrn_measurement_method \w
_diffrn_radiation_monochromator graphite
_diffrn_radiation_source 'Enhance (Mo) X-ray Source'
_diffrn_radiation_type 'Mo K\a'
_diffrn_radiation_wavelength 0.71069
_diffrn_reflns_av_R_equivalents 0.039
_diffrn_reflns_limit_h_max 13
_diffrn_reflns_limit_h_min -13
_diffrn_reflns_limit_k_max 19
_diffrn_reflns_limit_k_min -15
_diffrn_reflns_limit_l_max 16
_diffrn_reflns_limit_l_min -21
_diffrn_reflns_number 10650
_diffrn_reflns_theta_full 25.289
_diffrn_reflns_theta_max 29.406
_diffrn_reflns_theta_min 3.408
_diffrn_standards_number 0
_exptl_absorpt_coefficient_mu 1.859
_exptl_absorpt_correction_T_max 0.860
_exptl_absorpt_correction_T_min 0.706
_exptl_absorpt_correction_type analytical
_exptl_absorpt_process_details
;
CrysAlisPro, Oxford Diffraction Ltd.,
Version 1.171.33.52 (release 06-11-2009 CrysAlis171 .NET)
(compiled Nov 6 2009,16:24:50)
Analytical numeric absorption correction using a multifaceted crystal
model based on expressions derived by R.C. Clark & J.S. Reid.
(Clark, R. C. & Reid, J. S. (1995). Acta Cryst. A51, 887-897)
;
_exptl_crystal_colour colorless
_exptl_crystal_density_diffrn 1.625
_exptl_crystal_density_method 'not measured'
_exptl_crystal_description block
_exptl_crystal_F_000 1168
_exptl_crystal_size_max 0.279
_exptl_crystal_size_mid 0.235
_exptl_crystal_size_min 0.093
_refine_diff_density_max 1.81
_refine_diff_density_min -1.49
_refine_ls_extinction_coef 35(7)
_refine_ls_extinction_method 'Larson (1970), Equation 22'
_refine_ls_goodness_of_fit_ref 0.9789
_refine_ls_hydrogen_treatment none
_refine_ls_matrix_type full
_refine_ls_number_parameters 434
_refine_ls_number_reflns 7944
_refine_ls_number_restraints 54
_refine_ls_R_factor_all 0.1230
_refine_ls_R_factor_gt 0.0840
_refine_ls_shift/su_max 0.0008058
_refine_ls_shift/su_mean 5.2932830
_refine_ls_structure_factor_coef Fsqd
_refine_ls_weighting_details
;
Method, part 1, Chebychev polynomial, (Watkin, 1994, Prince, 1982)
[weight] = 1.0/[A~0~*T~0~(x)+A~1~*T~1~(x) ... +A~n-1~]*T~n-1~(x)]
where A~i~ are the Chebychev coefficients listed below and x= Fcalc/Fmax
Method = Robust Weighting (Prince, 1982)
W = [weight] * [1-(deltaF/6*sigmaF)^2^]^2^
A~i~ are:
654. 874. 461. 138.
;
_refine_ls_weighting_scheme calc
_refine_ls_wR_factor_all 0.1899
_refine_ls_wR_factor_gt 0.1685
_refine_ls_wR_factor_ref 0.1899
_reflns_limit_h_max 13
_reflns_limit_h_min -13
_reflns_limit_k_max 19
_reflns_limit_k_min -19
_reflns_limit_l_max 21
_reflns_limit_l_min 0
_reflns_number_gt 4883
_reflns_number_total 7946
_reflns_threshold_expression I>2.0\s(I)
_oxford_diffrn_Wilson_B_factor 0.00
_oxford_diffrn_Wilson_scale 0.00
_oxford_refine_ls_r_factor_ref 0.1230
_oxford_refine_ls_scale 1.438(11)
_oxford_reflns_number_all 7944
_oxford_reflns_threshold_expression_ref I>-10.0\s(I)
_oxford_structure_analysis_title 'smr224c_2 in P -1'
_cod_data_source_file c5dt00339c2.cif
_cod_data_source_block SMR224c_2
_cod_depositor_comments
;
The following automatic conversions were performed:

'_symmetry_cell_setting' value 'Triclinic' changed to 'triclinic'
according to
/usr/data/users/saulius/crontab/automatic-downloads/rss-feeds/RSC/lib/dictionaries/cif_core.dic
dictionary named 'cif_core.dic' version 2.4.2 from 2011-04-26.

Automatic conversion script
Id: cif_fix_values 3086 2015-02-26 13:12:21Z robertas 

 Adding full bibliography for 7034222--7034230.cif.
;
_cod_original_sg_symbol_H-M 'P -1 '
_cod_database_code 7034225

loop_
_symmetry_equiv_pos_as_xyz
x,y,z
-x,-y,-z

loop_
_atom_site_label
_atom_site_type_symbol
_atom_site_fract_x
_atom_site_fract_y
_atom_site_fract_z
_atom_site_U_iso_or_equiv
_atom_site_occupancy
_atom_site_adp_type
_atom_site_refinement_flags_posn
_atom_site_refinement_flags_adp
C1 C 0.1338(14) 0.4123(10) -0.5161(9) 0.0502 1.0000 Uani . .
C2 C 0.2821(19) 0.4176(13) -0.5342(12) 0.0793 1.0000 Uani . .
C3 C -0.1371(14) 0.0822(10) -0.5132(9) 0.0491 1.0000 Uani . .
C4 C -0.2934(14) 0.0851(12) -0.5056(11) 0.0626 1.0000 Uani . .
C5 C 0.233(2) 0.1779(17) -0.6776(14) 0.1033 1.0000 Uani D U
C6 C 0.324(2) 0.1036(15) -0.6691(13) 0.1077 1.0000 Uani D .
C7 C 0.113(3) 0.3566(18) -0.7641(16) 0.1242 1.0000 Uani D U
C8 C 0.061(3) 0.445(2) -0.7422(16) 0.1488 1.0000 Uani D U
C9 C -0.2200(19) 0.1201(17) -0.7351(12) 0.0918 1.0000 Uani D U
C10 C -0.128(2) 0.084(2) -0.7957(14) 0.1441 1.0000 Uani D U
C11 C -0.285(2) 0.3418(19) -0.6353(13) 0.1056 1.0000 Uani D U
C12 C -0.409(2) 0.378(2) -0.6029(16) 0.1567 1.0000 Uani D U
C13 C 0.7122(18) 0.3777(14) 0.0534(12) 0.0845 1.0000 Uani D U
C14 C 0.814(2) 0.3195(16) 0.0863(15) 0.1116 1.0000 Uani D U
C15 C 0.3235(15) 0.1376(12) -0.0987(10) 0.0627 1.0000 Uani . U
C16 C 0.2142(19) 0.1811(15) -0.1423(13) 0.0881 1.0000 Uani . U
C17 C 0.7732(14) 0.0810(10) -0.1094(9) 0.0491 1.0000 Uani . .
C18 C 0.8820(15) 0.0824(12) -0.0496(11) 0.0641 1.0000 Uani . .
C19 C 0.9059(14) 0.3244(12) -0.1599(9) 0.0583 1.0000 Uani . .
C20 C 1.0061(14) 0.3798(13) -0.1030(11) 0.0712 1.0000 Uani . .
C21 C 0.505(3) 0.0931(11) -0.2997(13) 0.1023 1.0000 Uani D U
C22 C 0.520(2) 0.1944(11) -0.2877(9) 0.0746 1.0000 Uani D .
C23 C 0.4594(18) 0.4158(14) -0.1895(10) 0.0720 1.0000 Uani . .
C24 C 0.570(3) 0.4442(16) -0.2482(13) 0.1090 1.0000 Uani . U
O1 O 0.0715(9) 0.3181(7) -0.5157(5) 0.0460 1.0000 Uani . .
O2 O -0.0701(9) 0.1753(6) -0.5106(5) 0.0402 1.0000 Uani . .
O3 O 0.1331(11) 0.1672(9) -0.6181(6) 0.0670 1.0000 Uani . .
O4 O 0.0476(13) 0.3281(10) -0.6808(7) 0.0872 1.0000 Uani . .
O5 O -0.1356(11) 0.1773(8) -0.6761(6) 0.0641 1.0000 Uani . .
O6 O -0.1767(10) 0.3269(9) -0.5840(6) 0.0673 1.0000 Uani . .
O7 O 0.6155(9) 0.2898(7) 0.0110(6) 0.0524 1.0000 Uani . .
O8 O 0.4222(8) 0.2052(6) -0.0605(5) 0.0374 1.0000 Uani . .
O9 O 0.6589(9) 0.1269(6) -0.0809(6) 0.0447 1.0000 Uani . .
O10 O 0.7787(9) 0.2984(7) -0.1206(6) 0.0527 1.0000 Uani . .
O11 O 0.5533(9) 0.2215(7) -0.2077(5) 0.0479 1.0000 Uani . .
O12 O 0.5313(10) 0.3804(7) -0.1195(6) 0.0538 1.0000 Uani . .
Cl1 Cl 0.2225(4) 0.1608(3) -0.4385(3) 0.0666 1.0000 Uani . .
Cl2 Cl 0.1601(4) 0.3473(3) -0.3234(2) 0.0609 1.0000 Uani . .
Cl3 Cl -0.0597(5) 0.1369(3) -0.3178(2) 0.0656 1.0000 Uani . .
Cl4 Cl -0.1700(4) 0.3323(3) -0.3981(2) 0.0555 1.0000 Uani . .
Cl5 Cl 0.5208(3) 0.0964(3) 0.0883(2) 0.0496 1.0000 Uani . .
Cl6 Cl 0.4901(4) 0.2941(3) 0.1945(2) 0.0572 1.0000 Uani . .
Cl7 Cl 0.2031(3) 0.1751(3) 0.0869(2) 0.0513 1.0000 Uani . .
Cl8 Cl 0.3486(4) 0.3872(3) 0.0286(2) 0.0560 1.0000 Uani . .
Sn2 Sn 0.42916(9) 0.24076(7) 0.06092(6) 0.0411 1.0000 Uani . .
Ti2 Ti 0.6081(2) 0.25448(17) -0.10951(14) 0.0383 1.0000 Uani . .
Sn1 Sn 0.02698(9) 0.24460(7) -0.41293(6) 0.0422 1.0000 Uani . .
Ti1 Ti -0.0258(3) 0.2488(2) -0.61294(15) 0.0497 1.0000 Uani . .
H11 H 0.0881 0.4456 -0.5572 0.0620 1.0000 Uiso R .
H12 H 0.1242 0.4406 -0.4633 0.0620 1.0000 Uiso R .
H21 H 0.3129 0.4752 -0.5582 0.1210 1.0000 Uiso R .
H22 H 0.2980 0.3684 -0.5710 0.1209 1.0000 Uiso R .
H23 H 0.3330 0.4119 -0.4845 0.1210 1.0000 Uiso R .
H31 H -0.1183 0.0532 -0.5641 0.0589 1.0000 Uiso R .
H32 H -0.1028 0.0482 -0.4689 0.0590 1.0000 Uiso R .
H41 H -0.3390 0.0245 -0.4979 0.0929 1.0000 Uiso R .
H42 H -0.3294 0.1099 -0.5540 0.0930 1.0000 Uiso R .
H43 H -0.3110 0.1231 -0.4605 0.0930 1.0000 Uiso R .
H51 H 0.1879 0.1720 -0.7301 0.1270 1.0000 Uiso R .
H52 H 0.2861 0.2373 -0.6715 0.1269 1.0000 Uiso R .
H61 H 0.3614 0.0908 -0.7206 0.1610 1.0000 Uiso R .
H62 H 0.2734 0.0493 -0.6494 0.1610 1.0000 Uiso R .
H63 H 0.3966 0.1240 -0.6313 0.1610 1.0000 Uiso R .
H71 H 0.0685 0.3263 -0.8123 0.1530 1.0000 Uiso R .
H72 H 0.2116 0.3585 -0.7680 0.1531 1.0000 Uiso R .
H81 H 0.1111 0.4949 -0.7696 0.2271 1.0000 Uiso R .
H82 H -0.0345 0.4422 -0.7565 0.2269 1.0000 Uiso R .
H83 H 0.0744 0.4538 -0.6847 0.2270 1.0000 Uiso R .
H91 H -0.2832 0.1562 -0.7617 0.1120 1.0000 Uiso R .
H92 H -0.2708 0.0696 -0.7082 0.1120 1.0000 Uiso R .
H101 H -0.1830 0.0463 -0.8344 0.2200 1.0000 Uiso R .
H102 H -0.0793 0.1344 -0.8225 0.2200 1.0000 Uiso R .
H103 H -0.0652 0.0494 -0.7685 0.2200 1.0000 Uiso R .
H131 H 0.7501 0.4218 0.0147 0.1020 1.0000 Uiso R .
H132 H 0.6668 0.4096 0.0953 0.1019 1.0000 Uiso R .
H141 H 0.8818 0.3581 0.1182 0.1671 1.0000 Uiso R .
H142 H 0.8568 0.2911 0.0423 0.1671 1.0000 Uiso R .
H143 H 0.7687 0.2725 0.1197 0.1669 1.0000 Uiso R .
H151 H 0.3690 0.1020 -0.1374 0.0759 1.0000 Uiso R .
H152 H 0.2822 0.0977 -0.0575 0.0761 1.0000 Uiso R .
H161 H 0.1620 0.1359 -0.1761 0.1329 1.0000 Uiso R .
H162 H 0.2548 0.2294 -0.1752 0.1329 1.0000 Uiso R .
H163 H 0.1556 0.2055 -0.1040 0.1330 1.0000 Uiso R .
H171 H 0.8101 0.1124 -0.1567 0.0592 1.0000 Uiso R .
H172 H 0.7408 0.0183 -0.1237 0.0589 1.0000 Uiso R .
H181 H 0.9382 0.0352 -0.0627 0.0970 1.0000 Uiso R .
H182 H 0.9357 0.1404 -0.0494 0.0970 1.0000 Uiso R .
H183 H 0.8439 0.0722 0.0029 0.0970 1.0000 Uiso R .
H191 H 0.8895 0.3608 -0.2068 0.0710 1.0000 Uiso R .
H192 H 0.9455 0.2697 -0.1769 0.0710 1.0000 Uiso R .
H201 H 1.0939 0.3898 -0.1275 0.1071 1.0000 Uiso R .
H202 H 0.9743 0.4377 -0.0914 0.1070 1.0000 Uiso R .
H203 H 1.0142 0.3477 -0.0533 0.1069 1.0000 Uiso R .
H211 H 0.4641 0.0774 -0.3521 0.1521 1.0000 Uiso R .
H212 H 0.5935 0.0721 -0.2961 0.1521 1.0000 Uiso R .
H213 H 0.4482 0.0651 -0.2585 0.1520 1.0000 Uiso R .
H221 H 0.5913 0.2217 -0.3218 0.0902 1.0000 Uiso R .
H222 H 0.4342 0.2162 -0.3027 0.0901 1.0000 Uiso R .
H231 H 0.4106 0.4674 -0.1748 0.0859 1.0000 Uiso R .
H232 H 0.3948 0.3675 -0.2129 0.0860 1.0000 Uiso R .
H241 H 0.5311 0.4405 -0.3025 0.1621 1.0000 Uiso R .
H242 H 0.6080 0.5063 -0.2360 0.1621 1.0000 Uiso R .
H243 H 0.6415 0.4043 -0.2441 0.1620 1.0000 Uiso R .
H121 H -0.4891 0.3546 -0.6347 0.2380 1.0000 Uiso R .
H122 H -0.3917 0.4432 -0.6080 0.2380 1.0000 Uiso R .
H123 H -0.4224 0.3623 -0.5470 0.2380 1.0000 Uiso R .
H111 H -0.2477 0.3810 -0.6782 0.1291 1.0000 Uiso R .
H112 H -0.3205 0.2820 -0.6570 0.1290 1.0000 Uiso R .
H6 H -0.1803 0.3382 -0.5352 0.0990 1.0000 Uiso R .
H3 H 0.1751 0.1909 -0.5774 0.0991 1.0000 Uiso R .
H244 H 0.4976 0.4050 -0.0809 0.0811 1.0000 Uiso R .
H9 H 0.5786 0.1236 -0.0672 0.0662 1.0000 Uiso R .

loop_
_atom_site_aniso_label
_atom_site_aniso_U_11
_atom_site_aniso_U_22
_atom_site_aniso_U_33
_atom_site_aniso_U_23
_atom_site_aniso_U_13
_atom_site_aniso_U_12
C1 0.052(8) 0.050(9) 0.047(8) -0.001(7) -0.002(7) -0.006(7)
C2 0.074(12) 0.069(12) 0.089(14) -0.014(11) 0.004(11) -0.021(10)
C3 0.044(7) 0.059(9) 0.042(8) -0.002(7) -0.005(7) -0.005(7)
C4 0.041(8) 0.076(12) 0.069(11) -0.002(9) -0.001(8) -0.001(8)
C5 0.074(8) 0.153(13) 0.083(9) -0.018(9) -0.005(7) 0.020(8)
C6 0.125(19) 0.104(18) 0.103(16) 0.019(14) 0.073(14) 0.034(15)
C7 0.091(10) 0.165(14) 0.116(12) -0.023(12) -0.009(10) 0.018(11)
C8 0.135(15) 0.21(2) 0.105(13) -0.075(14) -0.026(12) 0.032(15)
C9 0.062(9) 0.143(14) 0.070(10) -0.019(10) -0.012(8) 0.015(9)
C10 0.128(14) 0.21(2) 0.096(12) -0.081(13) -0.033(11) 0.034(14)
C11 0.078(9) 0.161(14) 0.082(10) -0.012(11) -0.013(9) 0.038(10)
C12 0.134(15) 0.23(2) 0.108(14) -0.077(15) -0.041(13) 0.038(15)
C13 0.076(9) 0.111(11) 0.072(9) 0.023(9) 0.014(8) 0.027(9)
C14 0.104(11) 0.127(14) 0.106(12) 0.015(12) -0.002(10) 0.018(11)
C15 0.054(7) 0.084(10) 0.056(8) 0.021(8) 0.010(7) 0.029(7)
C16 0.072(10) 0.105(13) 0.088(12) 0.019(11) -0.020(9) 0.020(10)
C17 0.048(7) 0.045(8) 0.056(9) 0.003(7) 0.014(7) 0.011(6)
C18 0.046(8) 0.064(10) 0.085(12) 0.031(10) 0.007(8) 0.008(7)
C19 0.038(7) 0.080(12) 0.054(9) -0.001(9) 0.003(7) -0.007(7)
C20 0.028(7) 0.082(13) 0.100(14) -0.012(11) 0.001(8) -0.007(7)
C21 0.134(15) 0.093(13) 0.089(12) 0.023(10) 0.038(11) 0.040(11)
C22 0.108(15) 0.083(14) 0.029(8) -0.017(9) -0.012(9) -0.004(12)
C23 0.074(11) 0.091(14) 0.056(10) 0.015(10) 0.007(9) 0.030(10)
C24 0.145(15) 0.095(13) 0.094(12) 0.032(11) 0.043(11) 0.030(12)
O1 0.046(5) 0.059(6) 0.032(5) 0.001(5) 0.005(4) 0.000(5)
O2 0.039(4) 0.048(5) 0.035(5) -0.002(4) 0.004(4) 0.008(4)
O3 0.054(6) 0.103(10) 0.043(6) -0.027(6) 0.005(5) 0.005(6)
O4 0.083(9) 0.115(11) 0.059(7) 0.021(8) 0.009(7) -0.010(8)
O5 0.052(6) 0.091(9) 0.046(6) -0.011(6) 0.006(5) -0.007(6)
O6 0.054(6) 0.107(10) 0.042(6) 0.007(6) -0.015(5) 0.017(6)
O7 0.036(5) 0.070(7) 0.050(6) 0.005(6) -0.009(4) 0.001(5)
O8 0.036(4) 0.045(5) 0.028(5) -0.013(4) -0.010(4) -0.005(4)
O9 0.041(5) 0.042(5) 0.051(6) 0.005(5) 0.002(4) 0.009(4)
O10 0.041(5) 0.060(6) 0.055(6) -0.004(5) -0.010(5) -0.001(5)
O11 0.052(5) 0.064(7) 0.029(5) 0.004(5) -0.008(4) 0.015(5)
O12 0.055(6) 0.050(6) 0.058(6) 0.005(5) -0.003(5) 0.013(5)
Cl1 0.052(2) 0.079(3) 0.072(3) -0.012(2) -0.016(2) 0.026(2)
Cl2 0.066(2) 0.066(3) 0.047(2) -0.007(2) -0.0144(19) -0.003(2)
Cl3 0.085(3) 0.068(3) 0.041(2) 0.006(2) -0.004(2) -0.006(2)
Cl4 0.053(2) 0.069(3) 0.046(2) -0.0050(19) 0.0045(17) 0.0116(18)
Cl5 0.0460(17) 0.058(2) 0.047(2) 0.0104(18) 0.0028(15) 0.0128(16)
Cl6 0.064(2) 0.071(3) 0.0377(19) -0.0059(19) -0.0014(17) 0.013(2)
Cl7 0.0408(17) 0.065(2) 0.049(2) -0.0001(18) 0.0047(15) 0.0072(16)
Cl8 0.061(2) 0.060(2) 0.051(2) 0.0020(19) 0.0054(18) 0.0217(18)
Sn2 0.0377(5) 0.0527(6) 0.0335(5) -0.0010(4) -0.0029(4) 0.0082(4)
Ti2 0.0329(11) 0.0471(14) 0.0354(13) 0.0013(12) -0.0031(10) 0.0070(10)
Sn1 0.0407(5) 0.0525(6) 0.0327(5) -0.0016(5) -0.0058(4) 0.0042(4)
Ti1 0.0420(13) 0.075(2) 0.0298(13) -0.0043(14) -0.0014(11) -0.0005(13)

loop_
_atom_type_symbol
_atom_type_scat_dispersion_real
_atom_type_scat_dispersion_imag
_atom_type_scat_Cromer_Mann_a1
_atom_type_scat_Cromer_Mann_b1
_atom_type_scat_Cromer_Mann_a2
_atom_type_scat_Cromer_Mann_b2
_atom_type_scat_Cromer_Mann_a3
_atom_type_scat_Cromer_Mann_b3
_atom_type_scat_Cromer_Mann_a4
_atom_type_scat_Cromer_Mann_b4
_atom_type_scat_Cromer_Mann_c
_atom_type_scat_source
C 0.0033 0.0016 2.3100 20.8439 1.0200 10.2075 1.5886 0.5687 0.8650 51.6512 0.2156 'International Tables Vol C 4.2.6.8 and 6.1.1.4'
H 0.0000 0.0000 0.4930 10.5109 0.3229 26.1257 0.1402 3.1424 0.0408 57.7998 0.0030 'International Tables Vol C 4.2.6.8 and 6.1.1.4'
O 0.0106 0.0060 3.0485 13.2771 2.2868 5.7011 1.5463 0.3239 0.8670 32.9089 0.2508 'International Tables Vol C 4.2.6.8 and 6.1.1.4'
Cl 0.1484 0.1585 11.4604 0.0104 7.1964 1.1662 6.2556 18.5194 1.6455 47.7784 -9.5574 'International Tables Vol C 4.2.6.8 and 6.1.1.4'
Ti 0.2776 0.4457 9.7595 7.8508 7.3558 0.5000 1.6991 35.6338 1.9021 116.1050 1.2807 'International Tables Vol C 4.2.6.8 and 6.1.1.4'
Sn -0.6537 1.4246 19.1889 5.8303 19.1005 0.5031 4.4585 26.8909 2.4663 83.9572 4.7821 'International Tables Vol C 4.2.6.8 and 6.1.1.4'

loop_
_geom_angle_atom_site_label_1
_geom_angle_atom_site_label_2
_geom_angle_atom_site_label_3
_geom_angle
_geom_angle_publ_flag
C2 C1 O1 111.3(14) yes
C2 C1 H11 109.0 no
O1 C1 H11 109.2 no
C2 C1 H12 108.5 no
O1 C1 H12 109.3 no
H11 C1 H12 109.4 no
C1 C2 H21 110.6 no
C1 C2 H22 109.8 no
H21 C2 H22 109.2 no
C1 C2 H23 109.1 no
H21 C2 H23 109.0 no
H22 C2 H23 109.1 no
C4 C3 O2 108.7(13) yes
C4 C3 H31 109.8 no
O2 C3 H31 109.4 no
C4 C3 H32 109.9 no
O2 C3 H32 109.6 no
H31 C3 H32 109.5 no
C3 C4 H41 110.6 no
C3 C4 H42 109.6 no
H41 C4 H42 109.2 no
C3 C4 H43 109.8 no
H41 C4 H43 108.9 no
H42 C4 H43 108.8 no
C6 C5 O3 108.7(17) yes
C6 C5 H51 109.0 no
O3 C5 H51 108.5 no
C6 C5 H52 110.1 no
O3 C5 H52 110.2 no
H51 C5 H52 110.3 no
C5 C6 H61 109.6 no
C5 C6 H62 110.1 no
H61 C6 H62 109.5 no
C5 C6 H63 108.6 no
H61 C6 H63 109.5 no
H62 C6 H63 109.4 no
C8 C7 O4 82(2) yes
C8 C7 H71 114.1 no
O4 C7 H71 116.1 no
C8 C7 H72 115.6 no
O4 C7 H72 117.5 no
H71 C7 H72 109.7 no
C7 C8 H81 110.7 no
C7 C8 H82 109.7 no
H81 C8 H82 109.7 no
C7 C8 H83 107.1 no
H81 C8 H83 109.6 no
H82 C8 H83 110.0 no
C10 C9 O5 108.3(16) yes
C10 C9 H91 110.1 no
O5 C9 H91 109.6 no
C10 C9 H92 109.8 no
O5 C9 H92 110.0 no
H91 C9 H92 109.1 no
C9 C10 H101 108.8 no
C9 C10 H102 109.3 no
H101 C10 H102 109.8 no
C9 C10 H103 109.3 no
H101 C10 H103 110.0 no
H102 C10 H103 109.6 no
C12 C11 O6 120.7(19) yes
C12 C11 H111 109.8 no
O6 C11 H111 106.9 no
C12 C11 H112 103.0 no
O6 C11 H112 105.6 no
H111 C11 H112 110.6 no
C11 C12 H121 110.8 no
C11 C12 H122 104.8 no
H121 C12 H122 109.8 no
C11 C12 H123 112.0 no
H121 C12 H123 109.5 no
H122 C12 H123 109.9 no
C14 C13 O7 93.5(15) yes
C14 C13 H131 113.3 no
O7 C13 H131 113.4 no
C14 C13 H132 113.4 no
O7 C13 H132 113.9 no
H131 C13 H132 108.9 no
C13 C14 H141 108.4 no
C13 C14 H142 109.4 no
H141 C14 H142 110.0 no
C13 C14 H143 109.7 no
H141 C14 H143 110.2 no
H142 C14 H143 109.1 no
C16 C15 O8 111.3(15) yes
C16 C15 H151 108.5 no
O8 C15 H151 109.1 no
C16 C15 H152 109.1 no
O8 C15 H152 108.9 no
H151 C15 H152 109.8 no
C15 C16 H161 109.0 no
C15 C16 H162 109.6 no
H161 C16 H162 109.4 no
C15 C16 H163 109.7 no
H161 C16 H163 109.6 no
H162 C16 H163 109.5 no
C18 C17 O9 112.5(13) yes
C18 C17 H171 107.8 no
O9 C17 H171 108.7 no
C18 C17 H172 109.1 no
O9 C17 H172 109.0 no
H171 C17 H172 109.8 no
C17 C18 H181 109.0 no
C17 C18 H182 109.6 no
H181 C18 H182 109.6 no
C17 C18 H183 109.5 no
H181 C18 H183 110.0 no
H182 C18 H183 109.3 no
C20 C19 O10 110.9(13) yes
C20 C19 H191 108.9 no
O10 C19 H191 109.5 no
C20 C19 H192 108.6 no
O10 C19 H192 109.4 no
H191 C19 H192 109.5 no
C19 C20 H201 109.9 no
C19 C20 H202 109.6 no
H201 C20 H202 109.2 no
C19 C20 H203 109.7 no
H201 C20 H203 109.4 no
H202 C20 H203 109.0 no
C22 C21 H211 109.6 no
C22 C21 H212 108.8 no
H211 C21 H212 109.7 no
C22 C21 H213 109.6 no
H211 C21 H213 109.7 no
H212 C21 H213 109.5 no
C21 C22 O11 112.9(15) yes
C21 C22 H221 109.5 no
O11 C22 H221 108.3 no
C21 C22 H222 108.0 no
O11 C22 H222 108.5 no
H221 C22 H222 109.6 no
C24 C23 O12 104.7(15) yes
C24 C23 H231 110.8 no
O12 C23 H231 112.3 no
C24 C23 H232 110.6 no
O12 C23 H232 109.5 no
H231 C23 H232 108.8 no
C23 C24 H241 108.8 no
C23 C24 H242 109.4 no
H241 C24 H242 109.4 no
C23 C24 H243 110.2 no
H241 C24 H243 109.6 no
H242 C24 H243 109.4 no
C1 O1 Sn1 124.6(8) yes
C1 O1 Ti1 125.2(8) yes
Sn1 O1 Ti1 108.7(4) yes
C3 O2 Sn1 127.5(8) yes
C3 O2 Ti1 122.7(8) yes
Sn1 O2 Ti1 108.8(4) yes
C5 O3 Ti1 122.2(11) yes
C5 O3 H3 102.2 no
Ti1 O3 H3 95.2 no
C7 O4 Ti1 153.3(15) yes
C9 O5 Ti1 174.8(11) yes
C11 O6 Ti1 124.6(13) yes
C11 O6 H6 119.9 no
Ti1 O6 H6 113.6 no
C13 O7 Sn2 120.6(9) yes
C13 O7 Ti2 125.8(8) yes
Sn2 O7 Ti2 108.3(4) yes
C15 O8 Sn2 125.1(8) yes
C15 O8 Ti2 124.8(8) yes
Sn2 O8 Ti2 108.0(4) yes
C17 O9 Ti2 128.5(7) yes
C17 O9 H9 149.0 no
Ti2 O9 H9 78.1 no
C19 O10 Ti2 158.9(9) yes
C22 O11 Ti2 175.5(11) yes
C23 O12 Ti2 128.0(11) yes
C23 O12 H244 102.5 no
Ti2 O12 H244 121.9 no
Cl5 Sn2 Cl8 176.77(13) yes
Cl5 Sn2 O7 89.1(3) yes
Cl8 Sn2 O7 87.8(3) yes
Cl5 Sn2 Cl7 91.60(13) yes
Cl8 Sn2 Cl7 91.29(13) yes
O7 Sn2 Cl7 167.0(3) yes
Cl5 Sn2 Cl6 90.41(14) yes
Cl8 Sn2 Cl6 90.62(15) yes
O7 Sn2 Cl6 95.2(3) yes
Cl7 Sn2 Cl6 97.75(14) yes
Cl5 Sn2 O8 88.3(3) yes
Cl8 Sn2 O8 90.0(3) yes
O7 Sn2 O8 71.6(4) yes
Cl7 Sn2 O8 95.4(2) yes
Cl6 Sn2 O8 166.8(2) yes
O12 Ti2 O8 87.2(4) yes
O12 Ti2 O9 168.8(4) yes
O8 Ti2 O9 83.0(4) yes
O12 Ti2 O7 82.1(4) yes
O8 Ti2 O7 72.1(3) yes
O9 Ti2 O7 89.7(4) yes
O12 Ti2 O10 95.2(4) yes
O8 Ti2 O10 163.1(4) yes
O9 Ti2 O10 92.6(4) yes
O7 Ti2 O10 91.6(4) yes
O12 Ti2 O11 92.1(4) yes
O8 Ti2 O11 92.9(4) yes
O9 Ti2 O11 93.8(4) yes
O7 Ti2 O11 164.1(4) yes
O10 Ti2 O11 103.7(5) yes
Cl4 Sn1 Cl1 175.62(14) yes
Cl4 Sn1 O1 87.1(3) yes
Cl1 Sn1 O1 88.8(3) yes
Cl4 Sn1 Cl2 90.80(15) yes
Cl1 Sn1 Cl2 91.11(16) yes
O1 Sn1 Cl2 95.8(3) yes
Cl4 Sn1 O2 89.5(3) yes
Cl1 Sn1 O2 87.7(3) yes
O1 Sn1 O2 71.1(3) yes
Cl2 Sn1 O2 166.9(2) yes
Cl4 Sn1 Cl3 91.75(15) yes
Cl1 Sn1 Cl3 91.87(17) yes
O1 Sn1 Cl3 165.6(3) yes
Cl2 Sn1 Cl3 98.58(14) yes
O2 Sn1 Cl3 94.5(3) yes
O3 Ti1 O1 89.0(4) yes
O3 Ti1 O2 82.3(4) yes
O1 Ti1 O2 71.4(3) yes
O3 Ti1 O6 168.8(4) yes
O1 Ti1 O6 82.2(4) yes
O2 Ti1 O6 88.2(4) yes
O3 Ti1 O4 94.1(6) yes
O1 Ti1 O4 92.2(5) yes
O2 Ti1 O4 163.2(5) yes
O6 Ti1 O4 93.2(6) yes
O3 Ti1 O5 94.7(5) yes
O1 Ti1 O5 165.1(4) yes
O2 Ti1 O5 94.8(4) yes
O6 Ti1 O5 92.1(5) yes
O4 Ti1 O5 101.9(6) yes

loop_
_geom_bond_atom_site_label_1
_geom_bond_atom_site_label_2
_geom_bond_distance
_geom_bond_publ_flag
C1 C2 1.49(2) yes
C1 O1 1.452(16) yes
C1 H11 0.973 no
C1 H12 0.971 no
C2 H21 0.961 no
C2 H22 0.966 no
C2 H23 0.961 no
C3 C4 1.55(2) yes
C3 O2 1.451(16) yes
C3 H31 0.966 no
C3 H32 0.969 no
C4 H41 0.963 no
C4 H42 0.960 no
C4 H43 0.955 no
C5 C6 1.494(10) yes
C5 O3 1.40(2) yes
C5 H51 0.963 no
C5 H52 0.970 no
C6 H61 0.958 no
C6 H62 0.958 no
C6 H63 0.957 no
C7 C8 1.490(10) yes
C7 O4 1.57(3) yes
C7 H71 0.975 no
C7 H72 0.975 no
C8 H81 0.960 no
C8 H82 0.963 no
C8 H83 0.961 no
C9 C10 1.490(10) yes
C9 O5 1.46(2) yes
C9 H91 0.964 no
C9 H92 0.968 no
C10 H101 0.957 no
C10 H102 0.954 no
C10 H103 0.958 no
C11 C12 1.485(10) yes
C11 O6 1.39(2) yes
C11 H111 0.973 no
C11 H112 0.969 no
C12 H121 0.965 no
C12 H122 0.965 no
C12 H123 0.962 no
C13 C14 1.488(9) yes
C13 O7 1.65(2) yes
C13 H131 0.968 no
C13 H132 0.974 no
C14 H141 0.967 no
C14 H142 0.961 no
C14 H143 0.965 no
C15 C16 1.49(2) yes
C15 O8 1.439(19) yes
C15 H151 0.967 no
C15 H152 0.971 no
C16 H161 0.958 no
C16 H162 0.957 no
C16 H163 0.957 no
C17 C18 1.440(19) yes
C17 O9 1.458(16) yes
C17 H171 0.969 no
C17 H172 0.966 no
C18 H181 0.960 no
C18 H182 0.952 no
C18 H183 0.958 no
C19 C20 1.51(2) yes
C19 O10 1.440(16) yes
C19 H191 0.969 no
C19 H192 0.973 no
C20 H201 0.960 no
C20 H202 0.956 no
C20 H203 0.958 no
C21 C22 1.489(9) yes
C21 H211 0.959 no
C21 H212 0.959 no
C21 H213 0.958 no
C22 O11 1.394(17) yes
C22 H221 0.964 no
C22 H222 0.968 no
C23 C24 1.50(3) yes
C23 O12 1.475(17) yes
C23 H231 0.972 no
C23 H232 0.969 no
C24 H241 0.966 no
C24 H242 0.963 no
C24 H243 0.966 no
O1 Sn1 2.055(8) yes
O1 Ti1 2.048(10) yes
O2 Sn1 2.053(9) yes
O2 Ti1 2.048(8) yes
O3 Ti1 2.078(12) yes
O3 H3 0.834 no
O4 Ti1 1.739(11) yes
O5 Ti1 1.739(11) yes
O6 Ti1 2.037(12) yes
O6 H6 0.822 no
O7 Sn2 2.087(9) yes
O7 Ti2 2.045(11) yes
O8 Sn2 2.060(9) yes
O8 Ti2 2.077(8) yes
O9 Ti2 2.054(9) yes
O9 H9 0.824 no
O10 Ti2 1.746(9) yes
O11 Ti2 1.742(9) yes
O12 Ti2 2.084(10) yes
O12 H244 0.821 no
Cl1 Sn1 2.439(4) yes
Cl2 Sn1 2.364(4) yes
Cl3 Sn1 2.352(4) yes
Cl4 Sn1 2.460(4) yes
Cl5 Sn2 2.443(4) yes
Cl6 Sn2 2.371(4) yes
Cl7 Sn2 2.377(3) yes
Cl8 Sn2 2.439(4) yes

loop_
_geom_hbond_atom_site_label_D
_geom_hbond_atom_site_label_H
_geom_hbond_atom_site_label_A
_geom_hbond_angle_DHA
_geom_hbond_distance_DH
_geom_hbond_distance_HA
_geom_hbond_distance_DA
_geom_hbond_publ_flag
O9 H9 C15 151 0.82 2.59 3.33(3) yes
O9 H9 O8 139 0.82 2.06 2.74(3) yes
